data_7046930
loop_
_publ_author_name
'Tang, Yiwen'
'Soares, Alexandre Cavaco'
'Ferbinteanu, Marilena'
'Gao, Yuan'
'Rothenberg, Gadi'
'Tanase, Stefania'

_publ_section_title
;
 Coordination polymers from alkaline-earth nodes and pyrazine carboxylate
 linkers.
;
_journal_issue 30
_journal_name_full 'Dalton transactions (Cambridge, England : 2003)'
_journal_page_first 10071
_journal_page_last 10079
_journal_paper_doi 10.1039/c8dt02177e
_journal_volume 47
_journal_year 2018
_chemical_formula_moiety 'C6 H8 N2 O6'
_chemical_formula_sum 'C6 H8 N2 O6'
_chemical_formula_weight 204.14
_space_group_IT_number 2
_space_group_name_Hall '-P 1'
_space_group_name_H-M_alt 'P -1'
_symmetry_cell_setting triclinic
_symmetry_Int_Tables_number 2
_symmetry_space_group_name_Hall '-P 1'
_symmetry_space_group_name_H-M 'P -1'
_atom_sites_solution_hydrogens geom
_atom_sites_solution_primary direct
_atom_sites_solution_secondary difmap
_audit_update_record
;
2018-06-29 deposited with the CCDC.
2018-07-03 downloaded from the CCDC.
;
_cell_angle_alpha 92.721(7)
_cell_angle_beta 105.178(7)
_cell_angle_gamma 110.866(8)
_cell_formula_units_Z 2
_cell_length_a 6.9599(6)
_cell_length_b 7.1381(4)
_cell_length_c 9.3226(6)
_cell_measurement_reflns_used 2181
_cell_measurement_temperature 293
_cell_measurement_theta_max 27.50
_cell_measurement_theta_min 3.10
_cell_volume 412.56(6)
_computing_cell_refinement 'CrystalClear-SM Expert 2.0 r8'
_computing_data_collection 'CrystalClear-SM Expert 2.0 r8 (Rigaku, 2011)'
_computing_data_reduction 'CrystalClear-SM Expert 2.0 r8'
_computing_molecular_graphics 'CrystalStructure 4.0'
_computing_publication_material 'CrystalStructure 4.0 (Rigaku, 2010)'
_computing_structure_refinement 'SHELXL97 (Sheldrick, 2008)'
_computing_structure_solution 'SHELXS97 (Sheldrick, 2008)'
_diffrn_ambient_temperature 293
_diffrn_measured_fraction_theta_full 0.940
_diffrn_measured_fraction_theta_max 0.940
_diffrn_measurement_device_type 'R-Axis Rapid II'
_diffrn_radiation_type 'Mo K\a'
_diffrn_radiation_wavelength 0.71075
_diffrn_reflns_av_R_equivalents 0.0136
_diffrn_reflns_limit_h_max 9
_diffrn_reflns_limit_h_min -9
_diffrn_reflns_limit_k_max 9
_diffrn_reflns_limit_k_min -8
_diffrn_reflns_limit_l_max 12
_diffrn_reflns_limit_l_min -12
_diffrn_reflns_number 5008
_diffrn_reflns_theta_full 27.46
_diffrn_reflns_theta_max 27.46
_diffrn_standards_number 0
_exptl_absorpt_coefficient_mu 0.149
_exptl_absorpt_correction_T_max 0.985
_exptl_absorpt_correction_T_min 0.806
_exptl_absorpt_correction_type multi-scan
_exptl_absorpt_process_details 'ABSCOR (Rigaku, 1995)'
_exptl_crystal_colour colorless
_exptl_crystal_density_diffrn 1.643
_exptl_crystal_density_method 'not measured'
_exptl_crystal_description plate
_exptl_crystal_F_000 212.00
_exptl_crystal_size_max 0.400
_exptl_crystal_size_mid 0.200
_exptl_crystal_size_min 0.100
_refine_diff_density_max 0.370
_refine_diff_density_min -0.440
_refine_ls_extinction_method none
_refine_ls_goodness_of_fit_ref 0.890
_refine_ls_hydrogen_treatment mixed
_refine_ls_number_parameters 143
_refine_ls_number_reflns 1767
_refine_ls_number_restraints 0
_refine_ls_R_factor_gt 0.0463
_refine_ls_shift/su_max 0.000
_refine_ls_structure_factor_coef Fsqd
_refine_ls_weighting_details 'w = 1/[\s^2^(Fo^2^)+(0.1035P)^2^+0.1123P] where P=(Fo^2^+2Fc^2^)/3'
_refine_ls_weighting_scheme calc
_refine_ls_wR_factor_ref 0.1674
_reflns_number_gt 769
_reflns_number_total 1767
_reflns_threshold_expression F^2^>2.0\s(F^2^)
_cod_data_source_file c8dt02177e4.cif
_cod_data_source_block H2pzdc
_cod_depositor_comments 'Adding full bibliography for 7046929--7046934.cif.'
_cod_database_code 7046930

loop_
_symmetry_equiv_pos_site_id
_symmetry_equiv_pos_as_xyz
1 +X,+Y,+Z
2 -X,-Y,-Z

loop_
_atom_site_label
_atom_site_type_symbol
_atom_site_fract_x
_atom_site_fract_y
_atom_site_fract_z
_atom_site_U_iso_or_equiv
_atom_site_adp_type
_atom_site_occupancy
_atom_site_symmetry_multiplicity
_atom_site_calc_flag
_atom_site_refinement_flags
O1 O 0.2539(4) -0.1420(3) 0.4792(2) 0.0428(6) Uani 1.0 2 d .
O2 O 0.2689(4) 0.1290(3) 0.6185(2) 0.0491(6) Uani 1.0 2 d .
O3 O 0.2453(4) 0.6417(3) 0.0209(2) 0.0423(6) Uani 1.0 2 d .
O4 O 0.2306(4) 0.3704(3) -0.1184(2) 0.0493(7) Uani 1.0 2 d .
O5 O 0.2327(5) 0.5434(4) 0.6523(3) 0.0470(7) Uani 1.0 2 d .
O6 O 0.2676(4) 0.9568(4) 0.8484(3) 0.0471(7) Uani 1.0 2 d .
N1 N 0.2431(4) 0.3304(3) 0.3878(2) 0.0312(7) Uani 1.0 2 d .
N2 N 0.2562(4) 0.1699(3) 0.1128(2) 0.0311(6) Uani 1.0 2 d .
C1 C 0.2592(5) 0.0294(4) 0.4947(3) 0.0298(7) Uani 1.0 2 d .
C2 C 0.2541(4) 0.1472(4) 0.3656(3) 0.0270(7) Uani 1.0 2 d .
C3 C 0.2390(5) 0.4319(4) 0.2711(3) 0.0314(7) Uani 1.0 2 d .
C4 C 0.2459(4) 0.3515(4) 0.1346(3) 0.0280(7) Uani 1.0 2 d .
C5 C 0.2603(5) 0.0677(4) 0.2287(3) 0.0319(7) Uani 1.0 2 d .
C6 C 0.2410(5) 0.4703(4) 0.0056(3) 0.0295(7) Uani 1.0 2 d .
H1 H 0.2713 0.0580 0.6850 0.0589 Uiso 1.0 2 calc R
H2 H 0.2314 0.5591 0.2814 0.0377 Uiso 1.0 2 calc R
H3 H 0.2674 -0.0596 0.2177 0.0383 Uiso 1.0 2 calc R
H4 H 0.2279 0.4413 -0.1850 0.0591 Uiso 1.0 2 calc R
H5 H 0.220(5) 0.637(6) 0.621(4) 0.053(12) Uiso 1.0 2 d .
H6 H 0.220(5) 0.467(5) 0.579(4) 0.046(9) Uiso 1.0 2 d .
H7 H 0.264(6) 1.043(6) 0.918(4) 0.063(11) Uiso 1.0 2 d .
H8 H 0.268(5) 0.853(5) 0.872(3) 0.037(9) Uiso 1.0 2 d .

loop_
_atom_site_aniso_label
_atom_site_aniso_U_11
_atom_site_aniso_U_22
_atom_site_aniso_U_33
_atom_site_aniso_U_12
_atom_site_aniso_U_13
_atom_site_aniso_U_23
O1 0.0710(16) 0.0329(13) 0.0355(12) 0.0267(12) 0.0222(11) 0.0172(9)
O2 0.0953(18) 0.0459(13) 0.0264(12) 0.0419(13) 0.0282(12) 0.0195(10)
O3 0.0715(16) 0.0317(13) 0.0366(12) 0.0273(12) 0.0244(11) 0.0171(9)
O4 0.0961(18) 0.0450(13) 0.0273(12) 0.0421(13) 0.0285(12) 0.0182(10)
O5 0.0916(19) 0.0376(14) 0.0268(12) 0.0355(14) 0.0253(12) 0.0136(11)
O6 0.0913(19) 0.0364(13) 0.0277(12) 0.0337(13) 0.0258(12) 0.0150(10)
N1 0.0478(17) 0.0302(14) 0.0242(14) 0.0205(12) 0.0157(12) 0.0100(10)
N2 0.0472(17) 0.0310(14) 0.0236(13) 0.0211(12) 0.0147(12) 0.0100(10)
C1 0.0388(18) 0.0320(16) 0.0265(15) 0.0188(14) 0.0139(13) 0.0113(12)
C2 0.0357(17) 0.0268(16) 0.0230(14) 0.0146(14) 0.0113(12) 0.0083(11)
C3 0.0485(18) 0.0273(15) 0.0270(15) 0.0206(14) 0.0152(13) 0.0108(12)
C4 0.0371(17) 0.0284(16) 0.0241(15) 0.0159(14) 0.0125(13) 0.0107(11)
C5 0.0485(18) 0.0289(16) 0.0265(15) 0.0205(14) 0.0153(13) 0.0109(12)
C6 0.0382(18) 0.0323(16) 0.0245(15) 0.0169(14) 0.0138(13) 0.0123(12)

loop_
_atom_type_symbol
_atom_type_description
_atom_type_scat_dispersion_real
_atom_type_scat_dispersion_imag
_atom_type_scat_source
C C 0.0033 0.0016
;
International Tables for Crystallography
(1992, Vol. C, Tables 4.2.6.8 and 6.1.1.4)
;
H H 0.0000 0.0000
;
International Tables for Crystallography
(1992, Vol. C, Table 6.1.1.4)
;
N N 0.0061 0.0033
;
International Tables for Crystallography
(1992, Vol. C, Tables 4.2.6.8 and 6.1.1.4)
;
O O 0.0106 0.0060
;
International Tables for Crystallography
(1992, Vol. C, Tables 4.2.6.8 and 6.1.1.4)
;

loop_
_geom_angle_atom_site_label_1
_geom_angle_atom_site_label_2
_geom_angle_atom_site_label_3
_geom_angle
_geom_angle_publ_flag
C2 N1 C3 116.3(3) yes
C4 N2 C5 116.8(3) yes
O1 C1 O2 125.5(3) yes
O1 C1 C2 120.9(3) yes
O2 C1 C2 113.5(3) yes
N1 C2 C1 117.6(3) yes
N1 C2 C5 121.9(3) yes
C1 C2 C5 120.5(3) yes
N1 C3 C4 121.5(3) yes
N2 C4 C3 122.1(3) yes
N2 C4 C6 117.9(3) yes
C3 C4 C6 120.0(3) yes
N2 C5 C2 121.4(3) yes
O3 C6 O4 125.5(3) yes
O3 C6 C4 121.1(3) yes
O4 C6 C4 113.3(3) yes
C1 O2 H1 109.472 no
C6 O4 H4 109.471 no
H5 O5 H6 105(4) no
H7 O6 H8 116(4) no
N1 C3 H2 119.268 no
C4 C3 H2 119.274 no
N2 C5 H3 119.278 no
C2 C5 H3 119.291 no

loop_
_geom_bond_atom_site_label_1
_geom_bond_atom_site_label_2
_geom_bond_distance
_geom_bond_publ_flag
O1 C1 1.212(4) yes
O2 C1 1.299(4) yes
O3 C6 1.213(4) yes
O4 C6 1.300(4) yes
N1 C2 1.347(4) yes
N1 C3 1.335(4) yes
N2 C4 1.333(4) yes
N2 C5 1.332(4) yes
C1 C2 1.500(4) yes
C2 C5 1.390(4) yes
C3 C4 1.390(4) yes
C4 C6 1.505(4) yes
O2 H1 0.820 no
O4 H4 0.820 no
O5 H5 0.76(4) no
O5 H6 0.82(4) no
O6 H7 0.88(4) no
O6 H8 0.78(4) no
C3 H2 0.930 no
C5 H3 0.930 no

loop_
_geom_contact_atom_site_label_1
_geom_contact_atom_site_label_2
_geom_contact_distance
_geom_contact_publ_flag
_geom_contact_site_symmetry_2
O1 N1 3.539(3) no .
O1 C5 2.835(4) no .
O2 N1 2.645(3) no .
O3 N2 3.535(3) no .
O3 C3 2.832(4) no .
O4 N2 2.645(3) no .
N1 N2 2.795(3) no .
C2 C4 2.658(4) no .
C3 C5 2.673(5) no .
O1 O1 3.206(3) no 2_656
O1 O2 3.548(4) no 2_556
O1 O5 2.811(4) no 1_545
O1 O5 3.429(3) no 2_556
O1 O6 3.450(3) no 1_545
O1 C1 3.131(4) no 2_656
O1 C2 3.365(4) no 2_656
O1 C3 3.484(4) no 1_545
O1 C5 3.591(4) no 2_656
O2 O1 3.548(4) no 2_556
O2 O2 3.557(3) no 2_556
O2 O4 3.054(4) no 1_556
O2 O5 3.066(4) no .
O2 O6 2.522(3) no 1_545
O2 C1 3.285(4) no 2_556
O2 C2 3.515(4) no 2_556
O2 C3 3.580(3) no 2_666
O3 O3 3.196(3) no 2_565
O3 O4 3.554(4) no 2_665
O3 O5 3.446(3) no 1_554
O3 O6 2.810(4) no 1_554
O3 O6 3.432(3) no 2_676
O3 C3 3.585(4) no 2_565
O3 C4 3.365(4) no 2_565
O3 C5 3.482(4) no 1_565
O3 C6 3.126(4) no 2_565
O4 O2 3.054(4) no 1_554
O4 O3 3.554(4) no 2_665
O4 O4 3.562(3) no 2_665
O4 O5 2.520(3) no 1_554
O4 O6 3.062(4) no 1_544
O4 C4 3.522(4) no 2_665
O4 C5 3.572(3) no 2_555
O4 C6 3.287(4) no 2_665
O5 O1 2.811(4) no 1_565
O5 O1 3.429(3) no 2_556
O5 O2 3.066(4) no .
O5 O3 3.446(3) no 1_556
O5 O4 2.520(3) no 1_556
O5 O5 3.539(4) no 2_566
O5 O6 3.294(4) no .
O5 N1 2.866(4) no .
O5 N1 3.560(4) no 2_666
O5 N2 3.456(3) no 2_666
O5 C2 3.520(4) no 2_666
O5 C3 3.598(5) no 2_566
O5 C3 3.495(5) no 2_666
O5 C4 3.439(4) no 2_666
O5 C5 3.474(4) no 2_666
O5 C6 3.347(4) no 1_556
O6 O1 3.450(3) no 1_565
O6 O2 2.522(3) no 1_565
O6 O3 2.810(4) no 1_556
O6 O3 3.432(3) no 2_676
O6 O4 3.062(4) no 1_566
O6 O5 3.294(4) no .
O6 O6 3.530(4) no 2_677
O6 N1 3.460(3) no 2_566
O6 N2 2.868(4) no 1_566
O6 N2 3.551(4) no 2_566
O6 C1 3.351(4) no 1_565
O6 C2 3.444(4) no 2_566
O6 C3 3.472(4) no 2_566
O6 C4 3.516(4) no 2_566
O6 C5 3.492(5) no 2_566
N1 O5 2.866(4) no .
N1 O5 3.560(4) no 2_666
N1 O6 3.460(3) no 2_566
N1 N1 3.530(3) no 2_666
N2 O5 3.456(3) no 2_666
N2 O6 2.868(4) no 1_544
N2 O6 3.551(4) no 2_566
N2 N2 3.529(3) no 2_555
C1 O1 3.131(4) no 2_656
C1 O2 3.285(4) no 2_556
C1 O6 3.351(4) no 1_545
C1 C1 3.509(5) no 2_556
C1 C1 3.501(5) no 2_656
C2 O1 3.365(4) no 2_656
C2 O2 3.515(4) no 2_556
C2 O5 3.520(4) no 2_666
C2 O6 3.444(4) no 2_566
C3 O1 3.484(4) no 1_565
C3 O2 3.580(3) no 2_666
C3 O3 3.585(4) no 2_565
C3 O5 3.598(5) no 2_566
C3 O5 3.495(5) no 2_666
C3 O6 3.472(4) no 2_566
C4 O3 3.365(4) no 2_565
C4 O4 3.522(4) no 2_665
C4 O5 3.439(4) no 2_666
C4 O6 3.516(4) no 2_566
C5 O1 3.591(4) no 2_656
C5 O3 3.482(4) no 1_545
C5 O4 3.572(3) no 2_555
C5 O5 3.474(4) no 2_666
C5 O6 3.492(5) no 2_566
C6 O3 3.126(4) no 2_565
C6 O4 3.287(4) no 2_665
C6 O5 3.347(4) no 1_554
C6 C6 3.504(5) no 2_565
C6 C6 3.507(5) no 2_665
O1 H1 2.2864 no .
O1 H3 2.5525 no .
O3 H2 2.5435 no .
O3 H4 2.2885 no .
N1 H1 3.4632 no .
N1 H3 3.2178 no .
N2 H2 3.2067 no .
N2 H4 3.4634 no .
C1 H3 2.6503 no .
C2 H1 3.0546 no .
C2 H2 3.1261 no .
C4 H3 3.1152 no .
C4 H4 3.0573 no .
C6 H2 2.6423 no .
O1 H2 2.6865 no 1_545
O1 H3 3.5249 no 2_656
O1 H4 3.5855 no 2_555
O1 H5 2.10(4) no 1_545
O1 H6 2.93(4) no 1_545
O1 H6 3.17(3) no 2_556
O2 H2 3.2420 no 2_666
O2 H3 3.4092 no 2_656
O2 H4 2.9581 no 1_556
O2 H5 3.41(4) no 1_545
O2 H6 2.59(4) no .
O2 H7 2.90(4) no 1_545
O2 H8 3.15(3) no 1_545
O3 H1 3.5924 no 2_666
O3 H2 3.5127 no 2_565
O3 H3 2.6801 no 1_565
O3 H7 3.03(4) no 1_554
O3 H7 3.23(3) no 2_676
O3 H8 2.09(3) no 1_554
O4 H1 2.9579 no 1_554
O4 H2 3.4018 no 2_565
O4 H3 3.2314 no 2_555
O4 H5 3.16(4) no 1_554
O4 H6 2.92(4) no 1_554
O4 H7 2.46(5) no 1_544
O4 H8 3.37(4) no 1_554
O5 H1 3.5908 no .
O5 H1 3.5780 no 1_565
O5 H2 3.4636 no .
O5 H2 3.2797 no 2_566
O5 H4 1.7166 no 1_556
O5 H5 3.27(3) no 2_566
O5 H6 3.29(3) no 2_566
O5 H8 2.84(4) no .
O6 H1 1.7193 no 1_565
O6 H3 3.4504 no 1_566
O6 H3 3.2844 no 2_666
O6 H4 3.5823 no 1_556
O6 H4 3.5880 no 1_566
O6 H5 2.91(4) no .
O6 H7 3.41(4) no 2_677
O6 H8 3.35(3) no 2_677
N1 H1 3.5274 no 2_556
N1 H5 3.08(4) no .
N1 H5 3.29(4) no 2_566
N1 H6 2.06(4) no .
N1 H6 3.42(3) no 2_666
N1 H8 3.48(3) no 2_566
N2 H4 3.5364 no 2_665
N2 H5 3.56(3) no 2_666
N2 H7 2.01(4) no 1_544
N2 H7 3.32(4) no 2_566
N2 H8 3.15(4) no 1_544
N2 H8 3.34(4) no 2_666
C1 H1 3.4421 no 2_556
C1 H3 3.5922 no 2_656
C1 H5 3.04(4) no 1_545
C1 H6 3.31(4) no .
C2 H1 3.3100 no 2_556
C2 H5 3.39(4) no 2_666
C2 H6 3.07(4) no .
C2 H6 3.60(3) no 2_666
C3 H4 3.5809 no 2_565
C3 H5 3.57(4) no .
C3 H5 3.47(4) no 2_566
C3 H6 2.91(4) no .
C3 H6 3.45(3) no 2_666
C3 H8 3.24(3) no 2_566
C4 H4 3.3162 no 2_665
C4 H7 2.98(5) no 1_544
C4 H7 3.55(3) no 2_566
C4 H8 3.33(3) no 2_566
C5 H1 3.5859 no 2_656
C5 H5 3.33(3) no 2_666
C5 H7 2.90(4) no 1_544
C5 H7 3.33(4) no 2_566
C5 H8 3.51(4) no 2_666
C6 H2 3.5863 no 2_565
C6 H4 3.4438 no 2_665
C6 H7 3.19(5) no 1_544
C6 H8 3.02(4) no 1_554
H1 O3 3.5924 no 2_666
H1 O4 2.9579 no 1_556
H1 O5 3.5780 no 1_545
H1 O5 3.5908 no .
H1 O6 1.7193 no 1_545
H1 N1 3.5274 no 2_556
H1 C1 3.4421 no 2_556
H1 C2 3.3100 no 2_556
H1 C5 3.5859 no 2_656
H1 H2 3.4870 no 2_666
H1 H3 3.0946 no 2_656
H1 H4 3.0848 no 1_556
H1 H5 2.9120 no 1_545
H1 H6 3.2355 no .
H1 H7 2.1966 no 1_545
H1 H8 2.3275 no 1_545
H2 O1 2.6865 no 1_565
H2 O2 3.2420 no 2_666
H2 O3 3.5127 no 2_565
H2 O4 3.4018 no 2_565
H2 O5 3.4636 no .
H2 O5 3.2797 no 2_566
H2 C6 3.5863 no 2_565
H2 H1 3.4870 no 2_666
H2 H3 2.7512 no 1_565
H2 H4 3.0849 no 2_565
H2 H5 3.2161 no .
H2 H5 3.3384 no 2_566
H2 H6 2.8976 no .
H2 H8 3.5312 no 2_566
H3 O1 3.5249 no 2_656
H3 O2 3.4092 no 2_656
H3 O3 2.6801 no 1_545
H3 O4 3.2314 no 2_555
H3 O6 3.4504 no 1_544
H3 O6 3.2844 no 2_666
H3 C1 3.5922 no 2_656
H3 H1 3.0946 no 2_656
H3 H2 2.7512 no 1_545
H3 H4 3.4757 no 2_555
H3 H7 2.9139 no 1_544
H3 H8 3.2574 no 1_544
H3 H8 3.3872 no 2_666
H4 O1 3.5855 no 2_555
H4 O2 2.9581 no 1_554
H4 O5 1.7166 no 1_554
H4 O6 3.5880 no 1_544
H4 O6 3.5823 no 1_554
H4 N2 3.5364 no 2_665
H4 C3 3.5809 no 2_565
H4 C4 3.3162 no 2_665
H4 C6 3.4438 no 2_665
H4 H1 3.0848 no 1_554
H4 H2 3.0849 no 2_565
H4 H3 3.4757 no 2_555
H4 H5 2.3359 no 1_554
H4 H6 2.2034 no 1_554
H4 H7 3.1203 no 1_544
H4 H8 2.8585 no 1_554
H5 O1 2.10(4) no 1_565
H5 O2 3.41(4) no 1_565
H5 O4 3.16(4) no 1_556
H5 O5 3.27(3) no 2_566
H5 O6 2.91(4) no .
H5 N1 3.08(4) no .
H5 N1 3.29(4) no 2_566
H5 N2 3.56(3) no 2_666
H5 C1 3.04(4) no 1_565
H5 C2 3.39(4) no 2_666
H5 C3 3.57(4) no .
H5 C3 3.47(4) no 2_566
H5 C5 3.33(3) no 2_666
H5 H1 2.9120 no 1_565
H5 H2 3.2161 no .
H5 H2 3.3384 no 2_566
H5 H4 2.3359 no 1_556
H5 H5 3.16(4) no 2_566
H5 H6 2.94(5) no 2_566
H5 H8 2.61(5) no .
H6 O1 2.93(4) no 1_565
H6 O1 3.17(3) no 2_556
H6 O2 2.59(4) no .
H6 O4 2.92(4) no 1_556
H6 O5 3.29(3) no 2_566
H6 N1 2.06(4) no .
H6 N1 3.42(3) no 2_666
H6 C1 3.31(4) no .
H6 C2 3.07(4) no .
H6 C2 3.60(3) no 2_666
H6 C3 2.91(4) no .
H6 C3 3.45(3) no 2_666
H6 H1 3.2355 no .
H6 H2 2.8976 no .
H6 H4 2.2034 no 1_556
H6 H5 2.94(5) no 2_566
H6 H6 3.24(5) no 2_566
H7 O2 2.90(4) no 1_565
H7 O3 3.03(4) no 1_556
H7 O3 3.23(3) no 2_676
H7 O4 2.46(5) no 1_566
H7 O6 3.41(4) no 2_677
H7 N2 2.01(4) no 1_566
H7 N2 3.32(4) no 2_566
H7 C4 2.98(5) no 1_566
H7 C4 3.55(3) no 2_566
H7 C5 2.90(4) no 1_566
H7 C5 3.33(4) no 2_566
H7 C6 3.19(5) no 1_566
H7 H1 2.1966 no 1_565
H7 H3 2.9139 no 1_566
H7 H4 3.1203 no 1_566
H7 H7 3.51(6) no 2_677
H7 H8 3.13(4) no 2_677
H8 O2 3.15(3) no 1_565
H8 O3 2.09(3) no 1_556
H8 O4 3.37(4) no 1_556
H8 O5 2.84(4) no .
H8 O6 3.35(3) no 2_677
H8 N1 3.48(3) no 2_566
H8 N2 3.15(4) no 1_566
H8 N2 3.34(4) no 2_666
H8 C3 3.24(3) no 2_566
H8 C4 3.33(3) no 2_566
H8 C5 3.51(4) no 2_666
H8 C6 3.02(4) no 1_556
H8 H1 2.3275 no 1_565
H8 H2 3.5312 no 2_566
H8 H3 3.2574 no 1_566
H8 H3 3.3872 no 2_666
H8 H4 2.8585 no 1_556
H8 H5 2.61(5) no .
H8 H7 3.13(4) no 2_677
H8 H8 3.35(4) no 2_677

loop_
_geom_hbond_atom_site_label_D
_geom_hbond_atom_site_label_H
_geom_hbond_atom_site_label_A
_geom_hbond_site_symmetry_A
_geom_hbond_distance_DA
_geom_hbond_distance_DH
_geom_hbond_distance_HA
_geom_hbond_angle_DHA
_geom_hbond_publ_flag
O2 H1 O6 1_545 2.522(3) 0.820 1.719 165.6 no
O4 H4 O5 1_554 2.520(3) 0.820 1.717 165.8 no
O5 H5 O1 1_565 2.811(4) 0.763 2.10(4) 156(4) no
O5 H6 N1 . 2.866(4) 0.818 2.06(4) 167(3) no
O6 H7 N2 1_566 2.868(4) 0.885 2.01(4) 163(4) no
O6 H8 O3 1_556 2.810(4) 0.785 2.09(4) 152(4) no

loop_
_geom_torsion_atom_site_label_1
_geom_torsion_atom_site_label_2
_geom_torsion_atom_site_label_3
_geom_torsion_atom_site_label_4
_geom_torsion
_geom_torsion_publ_flag
C2 N1 C3 C4 0.0(4) no
C3 N1 C2 C1 179.94(19) no
C3 N1 C2 C5 -0.2(4) no
C4 N2 C5 C2 -0.0(4) no
C5 N2 C4 C3 -0.2(4) no
C5 N2 C4 C6 -179.99(19) no
O1 C1 C2 N1 174.8(3) no
O1 C1 C2 C5 -5.1(4) no
O2 C1 C2 N1 -5.0(4) no
O2 C1 C2 C5 175.1(2) no
N1 C2 C5 N2 0.2(4) no
C1 C2 C5 N2 -179.9(2) no
N1 C3 C4 N2 0.2(4) no
N1 C3 C4 C6 -180.0(2) no
N2 C4 C6 O3 -175.3(3) no
N2 C4 C6 O4 5.1(4) no
C3 C4 C6 O3 4.9(4) no
C3 C4 C6 O4 -174.7(3) no
